data_7717939
loop_
_publ_author_name
'Liu, Cai-Ming'
'Hao, Xiang'
'Zhang, Yi-Quan'

_publ_section_title
;
 Homochiral Dy2 zero-field single-molecule magnets derived from axial
 chiral ligands (R)/(S)-octahydro-1,1'-bi-2-naphthyl phosphate
;
_journal_name_full 'Dalton Transactions'
_journal_paper_doi 10.1039/D4DT03408B
_journal_year 2025
_chemical_formula_moiety 'C65 H60 Dy2 F2 N8 O14 P2, 2(C H4 O), 2(C2 H3 N), C H2 Cl2, 2(H2 O)'
_chemical_formula_sum 'C72 H80 Cl2 Dy2 F2 N10 O18 P2'
_chemical_formula_weight 1869.30
_space_group_crystal_system monoclinic
_space_group_IT_number 4
_space_group_name_Hall 'P 2yb'
_space_group_name_H-M_alt 'P 1 21 1'
_atom_sites_solution_hydrogens mixed
_atom_sites_solution_primary iterative
_audit_block_doi 10.5517/ccdc.csd.cc2kwjss
_audit_creation_date 2024-10-16
_audit_creation_method
;
Olex2 1.3
(compiled 2020.11.12 svn.r5f609507 for OlexSys, GUI svn.r6408)
;
_audit_update_record
;
2024-10-17 deposited with the CCDC.	2025-01-28 downloaded from the CCDC.
;
_cell_angle_alpha 90
_cell_angle_beta 108.2780(10)
_cell_angle_gamma 90
_cell_formula_units_Z 2
_cell_length_a 10.25390(10)
_cell_length_b 26.5654(2)
_cell_length_c 14.43670(10)
_cell_measurement_reflns_used 43968
_cell_measurement_temperature 170.00(10)
_cell_measurement_theta_max 75.5970
_cell_measurement_theta_min 3.2260
_cell_volume 3734.13(6)
_computing_cell_refinement 'CrysAlisPro 1.171.43.114a (Rigaku OD, 2024)'
_computing_data_collection 'CrysAlisPro 1.171.43.114a (Rigaku OD, 2024)'
_computing_data_reduction 'CrysAlisPro 1.171.43.114a (Rigaku OD, 2024)'
_computing_molecular_graphics 'Olex2 1.3 (Dolomanov et al., 2009)'
_computing_publication_material 'Olex2 1.3 (Dolomanov et al., 2009)'
_computing_structure_refinement 'SHELXL 2018/3 (Sheldrick, 2015)'
_computing_structure_solution 'olex2.solve 1.3 (Bourhis et al., 2015)'
_diffrn_ambient_environment N~2~
_diffrn_ambient_temperature 170.00(10)
_diffrn_detector 'Hybrid Pixel Array Detector'
_diffrn_detector_area_resol_mean 10.0000
_diffrn_detector_type HyPix
_diffrn_measured_fraction_theta_full 1.000
_diffrn_measured_fraction_theta_max 0.982
_diffrn_measurement_details
;
List of Runs (angles in degrees, time in seconds):

  # Type    Start    End  Width  t~exp~   \w     \q     \k     \f   Frames
#--------------------------------------------------------------------------
  1  \w    -67.00 -31.00   0.50    0.19    -- -103.72  61.00-150.00   72
  2  \w    -21.00   4.00   0.50    0.05    --  -46.47  18.00 -56.00   50
  3  \w    -82.00 -33.00   0.50    0.19    -- -103.72  77.00 120.00   98
  4  \w    -23.00   2.00   0.50    0.05    --  -46.47  19.00  90.00   50
  5  \w     25.00  61.00   0.50    0.05    --   46.47  77.00   0.00   72
  6  \w     29.00  65.00   0.50    0.05    --   46.47  77.00  30.00   72
  7  \w     33.00  69.00   0.50    0.05    --   46.47  57.00   0.00   72
  8  \w     83.00 115.00   0.50    0.05    --   46.47  18.00 -56.00   64
  9  \w     39.00 117.00   0.50    0.05    --   46.47  19.00  30.00  156
 10  \w     28.00  79.00   0.50    0.05    --   46.47  77.00  90.00  102
 11  \w     24.00 118.00   0.50    0.05    --   46.47  77.00  60.00  188
 12  \w     81.00 108.00   0.50    0.19    --  103.72  77.00   0.00   54
 13  \w     88.00 119.00   0.50    0.19    --  103.72  61.00  60.00   62
 14  \w    123.00 176.00   0.50    0.19    --  103.72  61.00  60.00  106
 15  \w     94.00 120.00   0.50    0.19    --  103.72  18.00 -56.00   52
 16  \w     32.00  71.00   0.50    0.19    --  103.72 -61.00-180.00   78
 17  \w     32.00  75.00   0.50    0.19    --  103.72 -61.00-150.00   86
 18  \w     45.00  74.00   0.50    0.19    --  103.72 -61.00 -30.00   58
 19  \w     34.00  65.00   0.50    0.19    --  103.72 -61.00   0.00   62
 20  \w     46.00  73.00   0.50    0.19    --  103.72 -61.00  30.00   54
 21  \w     34.00  75.00   0.50    0.19    --  103.72 -61.00  60.00   82
 22  \w      1.00  26.00   0.50    0.05    --   46.47 -18.00 135.00   50
 23  \w    -25.00  46.00   0.50    0.05    --   46.47 -38.00   0.00  142
 24  \w     31.00  70.00   0.50    0.19    --  103.72 -95.00   0.00   78
 25  \w     75.00 102.00   0.50    0.19    --  103.72 -95.00   0.00   54
 26  \w     33.00  95.00   0.50    0.19    --  103.72 -95.00 -30.00  124
 27  \w     34.00 110.00   0.50    0.19    --  103.72-125.00  90.00  152
 28  \w     24.00  92.00   0.50    0.05    --   46.47-125.00 -90.00  136
 29  \w   -106.00 -80.00   0.50    0.19    -- -103.72 -78.00  18.55   52
 30  \w   -106.00 -80.00   0.50    0.19    -- -103.72 -78.00  33.79   52
 31  \w   -106.00 -81.00   0.50    0.19    -- -103.72 -77.00  90.00   50
 32  \w   -108.00 -81.00   0.50    0.19    -- -103.72 -77.00  60.00   54
 33  \w   -108.00 -81.00   0.50    0.19    -- -103.72 -76.00  53.48   54
 34  \w   -106.00 -81.00   0.50    0.19    -- -103.72 -76.00  61.91   50
 35  \w   -106.00 -81.00   0.50    0.19    -- -103.72 -76.00  74.21   50
 36  \w   -107.00 -82.00   0.50    0.19    -- -103.72 -75.00 115.21   50
 37  \w   -167.00-142.00   0.50    0.19    -- -103.72 -76.00  74.21   50
 38  \w   -172.00-146.00   0.50    0.19    -- -103.72 -76.00  61.91   52
 39  \w   -167.00-141.00   0.50    0.19    -- -103.72 -76.00  53.48   52
 40  \w   -166.00-139.00   0.50    0.19    -- -103.72 -74.00 106.45   54
 41  \w   -169.00-144.00   0.50    0.19    -- -103.72 -75.00 115.21   50
 42  \w   -107.00 -82.00   0.50    0.19    -- -103.72 -74.00 106.45   50
 43  \w   -108.00 -82.00   0.50    0.19    -- -103.72 -75.00  97.12   52
 44  \w   -108.00 -82.00   0.50    0.19    -- -103.72 -74.00  66.23   52
 45  \w   -108.00 -82.00   0.50    0.19    -- -103.72 -74.00  -5.72   52
 46  \w   -110.00 -83.00   0.50    0.19    -- -103.72 -73.00  46.17   54
 47  \w   -110.00 -84.00   0.50    0.19    -- -103.72 -69.00  82.54   52
 48  \w   -113.00 -83.00   0.50    0.19    -- -103.72 -72.00 106.36   60
 49  \w   -117.00 -83.00   0.50    0.19    -- -103.72 -71.00 130.69   68
 50  \w   -165.00-130.00   0.50    0.19    -- -103.72 -71.00 130.69   70
 51  \w   -111.00 -85.00   0.50    0.19    -- -103.72 -68.00  16.15   52
 52  \w   -112.00 -85.00   0.50    0.19    -- -103.72 -69.00 -17.93   54
 53  \w   -149.00-121.00   0.50    0.19    -- -103.72 -68.00 -24.07   56
 54  \w   -166.00 -86.00   0.50    0.19    -- -103.72 -68.00 -31.49  160
 55  \w   -114.00 -85.00   0.50    0.19    -- -103.72 -68.00 -24.07   58
 56  \w   -111.00 -85.00   0.50    0.19    -- -103.72 -66.00  -7.93   52
 57  \w   -111.00 -85.00   0.50    0.19    -- -103.72 -68.00  31.97   52
 58  \w   -112.00 -85.00   0.50    0.19    -- -103.72 -67.00  45.41   54
 59  \w   -120.00 -85.00   0.50    0.19    -- -103.72 -66.00   8.45   70
 60  \w   -112.00 -85.00   0.50    0.19    -- -103.72 -66.00 -18.31   54
 61  \w   -174.00-139.00   0.50    0.19    -- -103.72 -68.00  16.15   70
 62  \w   -172.00-146.00   0.50    0.19    -- -103.72 -66.00   8.45   52
 63  \w   -174.00 -86.00   0.50    0.19    -- -103.72 -65.00  22.72  176
 64  \w   -112.00 -86.00   0.50    0.19    -- -103.72 -64.00  -6.20   52
 65  \w   -112.00 -86.00   0.50    0.19    -- -103.72 -65.00 -12.63   52
 66  \w   -112.00 -86.00   0.50    0.19    -- -103.72 -63.00  -2.95   52
 67  \w   -113.00 -86.00   0.50    0.19    -- -103.72 -63.00  69.24   54
 68  \w   -113.00 -87.00   0.50    0.19    -- -103.72 -61.00  60.00   52
 69  \w   -115.00 -86.00   0.50    0.19    -- -103.72 -64.00  85.76   58
 70  \w   -113.00 -87.00   0.50    0.19    -- -103.72 -62.00 112.54   52
 71  \w   -112.00 -86.00   0.50    0.19    -- -103.72 -65.00 110.85   52
 72  \w   -114.00 -87.00   0.50    0.19    -- -103.72 -61.00  86.80   54
 73  \w   -132.00 -90.00   0.50    0.19    -- -103.72 -61.00  30.00   84
 74  \w   -114.00 -88.00   0.50    0.19    -- -103.72 -59.00  61.60   52
 75  \w   -173.00 -91.00   0.50    0.19    -- -103.72 -45.00  41.58  164
 76  \w   -173.00 -91.00   0.50    0.19    -- -103.72 -45.00  59.11  164
 77  \w   -152.00-127.00   0.50    0.19    -- -103.72 -18.00 135.00   50
 78  \w   -122.00 -87.00   0.50    0.05    --  -46.47 -18.00 135.00   70
;
_diffrn_measurement_device 'four-circle diffractometer'
_diffrn_measurement_device_type 'XtaLAB Synergy R, HyPix'
_diffrn_measurement_method '\w scans'
_diffrn_orient_matrix_type 'CrysAlisPro convention (1999,Acta A55,543-557)'
_diffrn_orient_matrix_UB_11 0.1239363000
_diffrn_orient_matrix_UB_12 0.0108777000
_diffrn_orient_matrix_UB_13 -0.0356774000
_diffrn_orient_matrix_UB_21 -0.0980455000
_diffrn_orient_matrix_UB_22 0.0087453000
_diffrn_orient_matrix_UB_23 -0.1040531000
_diffrn_orient_matrix_UB_31 -0.0087381000
_diffrn_orient_matrix_UB_32 0.0562677000
_diffrn_orient_matrix_UB_33 0.0230364000
_diffrn_radiation_monochromator mirror
_diffrn_radiation_probe x-ray
_diffrn_radiation_type 'Cu K\a'
_diffrn_radiation_wavelength 1.54184
_diffrn_reflns_av_R_equivalents 0.0359
_diffrn_reflns_av_unetI/netI 0.0286
_diffrn_reflns_Laue_measured_fraction_full 1.000
_diffrn_reflns_Laue_measured_fraction_max 0.982
_diffrn_reflns_limit_h_max 12
_diffrn_reflns_limit_h_min -12
_diffrn_reflns_limit_k_max 33
_diffrn_reflns_limit_k_min -30
_diffrn_reflns_limit_l_max 17
_diffrn_reflns_limit_l_min -17
_diffrn_reflns_number 71821
_diffrn_reflns_point_group_measured_fraction_full 0.970
_diffrn_reflns_point_group_measured_fraction_max 0.938
_diffrn_reflns_theta_full 67.684
_diffrn_reflns_theta_max 75.909
_diffrn_reflns_theta_min 3.327
_diffrn_source 'Rotating-anode X-ray tube'
_diffrn_source_type 'PhotonJet R (Cu) X-ray Source'
_exptl_absorpt_coefficient_mu 12.338
_exptl_absorpt_correction_T_max 1.00000
_exptl_absorpt_correction_T_min 0.75041
_exptl_absorpt_correction_type multi-scan
_exptl_absorpt_process_details
;
CrysAlisPro 1.171.43.114a (Rigaku Oxford Diffraction, 2024)
Empirical absorption correction using spherical harmonics,
implemented in SCALE3 ABSPACK scaling algorithm.
;
_exptl_crystal_colour yellow
_exptl_crystal_colour_primary yellow
_exptl_crystal_density_diffrn 1.663
_exptl_crystal_description plate
_exptl_crystal_F_000 1880
_exptl_crystal_preparation 'Magnetic properties'
_refine_diff_density_max 1.176
_refine_diff_density_min -0.939
_refine_diff_density_rms 0.100
_refine_ls_abs_structure_details
;
 Flack x determined using 6275 quotients [(I+)-(I-)]/[(I+)+(I-)]
 (Parsons, Flack and Wagner, Acta Cryst. B69 (2013) 249-259).
;
_refine_ls_abs_structure_Flack -0.002(3)
_refine_ls_extinction_method none
_refine_ls_goodness_of_fit_ref 1.047
_refine_ls_hydrogen_treatment constr
_refine_ls_matrix_type full
_refine_ls_number_parameters 976
_refine_ls_number_reflns 14595
_refine_ls_number_restraints 21
_refine_ls_restrained_S_all 1.052
_refine_ls_R_factor_all 0.0430
_refine_ls_R_factor_gt 0.0422
_refine_ls_shift/su_max 0.001
_refine_ls_shift/su_mean 0.000
_refine_ls_structure_factor_coef Fsqd
_refine_ls_weighting_details 'w=1/[\s^2^(Fo^2^)+(0.0772P)^2^+5.4198P] where P=(Fo^2^+2Fc^2^)/3'
_refine_ls_weighting_scheme calc
_refine_ls_wR_factor_gt 0.1123
_refine_ls_wR_factor_ref 0.1129
_reflns_Friedel_coverage 0.869
_reflns_Friedel_fraction_full 0.939
_reflns_Friedel_fraction_max 0.892
_reflns_number_gt 14309
_reflns_number_total 14595
_reflns_threshold_expression 'I > 2\s(I)'
_cod_data_source_file d4dt03408b2.cif
_cod_data_source_block 2r
_cod_database_code 7717939
_shelx_shelxl_version_number 2018/3
_chemical_oxdiff_formula CHNOFPDy
_shelx_space_group_comment
;
The symmetry employed for this shelxl refinement is uniquely defined
by the following loop, which should always be used as a source of
symmetry information in preference to the above space-group names.
They are only intended as comments.
;
_reflns_odcompleteness_completeness 99.99
_reflns_odcompleteness_iscentric 1
_reflns_odcompleteness_theta 66.97
_olex2_refinement_description
;
1. Fixed Uiso
 At 1.2 times of:
  All C(H) groups, All C(H,H) groups
 At 1.5 times of:
  All C(H,H,H) groups, All O(H) groups, All O(H,H) groups
2. Restrained distances
 O14-C66
 1.42 with sigma of 0.01
 C67-O15
 1.42 with sigma of 0.01
 C31-C30
 1.52 with sigma of 0.01
 C30-C29
 1.52 with sigma of 0.01
 C32-C31
 1.52 with sigma of 0.01
 O13-H13
 0.87 with sigma of 0.01
 C65-H13
 1.880684 with sigma of 0.02
 Dy2-H13
 2.879925 with sigma of 0.02
3. Uiso/Uaniso restraints and constraints
Uanis(C72) \\sim Ueq, Uanis(C30) \\sim Ueq: with sigma of 0.01 and sigma for
terminal atoms of 0.02
4.a Riding coordinates:
 C65(H65A,H65B,H65C), O1W(H1WA,H1WB), O13(H13), O14(H14A), O15(H15A), C71(H71A,
 H71B,H71C), O2W(H2WA,H2WB), O3W(H3WA,H3WB)
4.b Secondary CH2 refined with riding coordinates:
 C29(H29A,H29B), C30(H30A,H30B), C31(H31A,H31B), C32(H32A,H32B), C37(H37A,
 H37B), C38(H38A,H38B), C39(H39A,H39B), C40(H40A,H40B), C49(H49A,H49B),
 C50(H50A,H50B), C51(H51A,H51B), C52(H52A,H52B), C57(H57A,H57B), C58(H58A,H58B),
  C59(H59A,H59B), C60(H60A,H60B), C72(H72A,H72B)
4.c Aromatic/amide H refined with riding coordinates:
 C2(H2), C3(H3), C5(H5), C7(H7), C10(H10), C11(H11), C12(H12), C14(H14),
 C15(H15), C17(H17), C19(H19), C22(H22), C23(H23), C24(H24), C26(H26), C27(H27),
  C42(H42), C43(H43), C46(H46), C47(H47), C62(H62), C63(H63)
4.d Idealised Me refined as rotating group:
 C66(H66A,H66B,H66C), C67(H67A,H67B,H67C), C69(H69A,H69B,H69C)
;
_olex2_submission_special_instructions 'No special instructions were received'
_oxdiff_exptl_absorpt_empirical_details
;
Empirical correction (ABSPACK) includes:
- Absorption correction using spherical harmonics
- Frame scaling
;
_oxdiff_exptl_absorpt_empirical_full_max 1.456
_oxdiff_exptl_absorpt_empirical_full_min 0.820

loop_
_space_group_symop_operation_xyz
'x, y, z'
'-x, y+1/2, -z'

loop_
_atom_site_label
_atom_site_type_symbol
_atom_site_fract_x
_atom_site_fract_y
_atom_site_fract_z
_atom_site_U_iso_or_equiv
_atom_site_adp_type
_atom_site_occupancy
_atom_site_site_symmetry_order
_atom_site_calc_flag
_atom_site_refinement_flags_posn
_atom_site_refinement_flags_adp
_atom_site_refinement_flags_occupancy
_atom_site_disorder_assembly
_atom_site_disorder_group
C1 C 1.0730(8) 0.4680(3) 0.4566(5) 0.0295(15) Uani 1 1 d . . . . .
C2 C 1.1783(8) 0.4660(3) 0.5467(6) 0.0339(16) Uani 1 1 d . . . . .
H2 H 1.160253 0.477923 0.603593 0.041 Uiso 1 1 calc R U . . .
C3 C 1.3074(8) 0.4473(3) 0.5548(6) 0.0348(16) Uani 1 1 d . . . . .
H3 H 1.377438 0.445887 0.616187 0.042 Uiso 1 1 calc R U . . .
C4 C 1.3314(7) 0.4306(3) 0.4709(6) 0.0317(15) Uani 1 1 d . . . . .
C5 C 1.2350(8) 0.4309(3) 0.3816(6) 0.0315(14) Uani 1 1 d . . . . .
H5 H 1.255929 0.418729 0.326038 0.038 Uiso 1 1 calc R U . . .
C6 C 1.1017(7) 0.4497(3) 0.3730(5) 0.0273(13) Uani 1 1 d . . . . .
C7 C 1.0045(8) 0.4494(3) 0.2757(5) 0.0292(14) Uani 1 1 d . . . . .
H7 H 1.037881 0.439632 0.223939 0.035 Uiso 1 1 calc R U . . .
C8 C 0.6881(7) 0.4828(3) 0.1318(5) 0.0264(12) Uani 1 1 d . . . . .
C9 C 0.6007(7) 0.4844(3) 0.0275(5) 0.0283(13) Uani 1 1 d . . . . .
C10 C 0.6413(9) 0.4665(3) -0.0494(5) 0.0339(16) Uani 1 1 d . . . . .
H10 H 0.728814 0.451041 -0.035968 0.041 Uiso 1 1 calc R U . . .
C11 C 0.4382(9) 0.4914(3) -0.1569(5) 0.0415(19) Uani 1 1 d . . . . .
H11 H 0.378063 0.494950 -0.221701 0.050 Uiso 1 1 calc R U . . .
C12 C 0.3960(9) 0.5084(3) -0.0800(6) 0.0381(17) Uani 1 1 d . . . . .
H12 H 0.306995 0.522684 -0.093686 0.046 Uiso 1 1 calc R U . . .
C13 C 0.0741(7) 0.5468(3) 0.0674(5) 0.0299(15) Uani 1 1 d . . . . .
C14 C -0.0308(8) 0.5494(3) -0.0237(6) 0.0367(17) Uani 1 1 d . . . . .
H14 H -0.011855 0.538641 -0.080926 0.044 Uiso 1 1 calc R U . . .
C15 C -0.1602(8) 0.5673(3) -0.0312(6) 0.0386(17) Uani 1 1 d . . . . .
H15 H -0.229467 0.569139 -0.092826 0.046 Uiso 1 1 calc R U . . .
C16 C -0.1876(8) 0.5827(3) 0.0527(6) 0.0385(17) Uani 1 1 d . . . . .
C17 C -0.0899(8) 0.5809(3) 0.1430(6) 0.0351(16) Uani 1 1 d . . . . .
H17 H -0.111690 0.591448 0.199262 0.042 Uiso 1 1 calc R U . . .
C18 C 0.0429(7) 0.5632(3) 0.1516(5) 0.0298(14) Uani 1 1 d . . . . .
C19 C 0.1418(8) 0.5620(3) 0.2490(6) 0.0299(14) Uani 1 1 d . . . . .
H19 H 0.108274 0.569431 0.301804 0.036 Uiso 1 1 calc R U . . .
C20 C 0.4577(6) 0.5313(3) 0.3917(4) 0.0232(12) Uani 1 1 d . . . . .
C21 C 0.5452(7) 0.5287(3) 0.4953(5) 0.0252(13) Uani 1 1 d . . . . .
C22 C 0.5013(8) 0.5452(3) 0.5724(5) 0.0318(15) Uani 1 1 d . . . . .
H22 H 0.413040 0.560148 0.557961 0.038 Uiso 1 1 calc R U . . .
C23 C 0.7004(9) 0.5192(3) 0.6804(6) 0.0409(19) Uani 1 1 d . . . . .
H23 H 0.757388 0.513742 0.745539 0.049 Uiso 1 1 calc R U . . .
C24 C 0.7485(8) 0.5042(3) 0.6055(6) 0.0349(16) Uani 1 1 d . . . . .
H24 H 0.838531 0.490640 0.620315 0.042 Uiso 1 1 calc R U . . .
C25 C 0.4131(8) 0.3422(3) 0.0606(5) 0.0298(14) Uani 1 1 d . . . . .
C26 C 0.3654(9) 0.3583(3) -0.0352(6) 0.0389(17) Uani 1 1 d . . . . .
H26 H 0.404519 0.386829 -0.055915 0.047 Uiso 1 1 calc R U . . .
C27 C 0.2598(10) 0.3320(3) -0.1000(6) 0.0431(19) Uani 1 1 d . . . . .
H27 H 0.227905 0.342061 -0.166502 0.052 Uiso 1 1 calc R U . . .
C28 C 0.1994(10) 0.2912(3) -0.0699(6) 0.044(2) Uani 1 1 d . . . . .
C29 C 0.0785(12) 0.2660(4) -0.1460(8) 0.061(3) Uani 1 1 d D . . . .
H29A H 0.000869 0.290017 -0.164772 0.073 Uiso 1 1 calc R U . . .
H29B H 0.105524 0.259163 -0.204878 0.073 Uiso 1 1 calc R U . . .
C30 C 0.030(2) 0.2180(6) -0.1146(10) 0.117(6) Uani 1 1 d D U . . .
H30A H -0.068500 0.213233 -0.152416 0.140 Uiso 1 1 calc R U . . .
H30B H 0.081598 0.189661 -0.130445 0.140 Uiso 1 1 calc R U . . .
C31 C 0.0444(16) 0.2162(8) -0.0099(9) 0.102(6) Uani 1 1 d D . . . .
H31A H 0.030339 0.180772 0.006248 0.123 Uiso 1 1 calc R U . . .
H31B H -0.032027 0.235952 -0.000114 0.123 Uiso 1 1 calc R U . . .
C32 C 0.1742(11) 0.2341(4) 0.0639(8) 0.063(3) Uani 1 1 d D . . . .
H32A H 0.237073 0.205048 0.085322 0.075 Uiso 1 1 calc R U . . .
H32B H 0.152161 0.246888 0.121626 0.075 Uiso 1 1 calc R U . . .
C33 C 0.2474(9) 0.2748(3) 0.0270(6) 0.0389(18) Uani 1 1 d . . . . .
C34 C 0.3612(8) 0.2996(3) 0.0923(5) 0.0311(15) Uani 1 1 d . . . . .
C35 C 0.4238(7) 0.2825(3) 0.1959(5) 0.0290(14) Uani 1 1 d . . . . .
C36 C 0.4812(8) 0.2344(3) 0.2222(5) 0.0304(14) Uani 1 1 d . . . . .
C37 C 0.5023(11) 0.1988(3) 0.1463(6) 0.044(2) Uani 1 1 d . . . . .
H37A H 0.588170 0.207932 0.132788 0.053 Uiso 1 1 calc R U . . .
H37B H 0.425355 0.202711 0.084934 0.053 Uiso 1 1 calc R U . . .
C38 C 0.5107(11) 0.1438(3) 0.1785(7) 0.051(2) Uani 1 1 d . . . . .
H38A H 0.420726 0.132803 0.183106 0.061 Uiso 1 1 calc R U . . .
H38B H 0.533927 0.122338 0.129878 0.061 Uiso 1 1 calc R U . . .
C39 C 0.6195(10) 0.1385(3) 0.2766(6) 0.0430(18) Uani 1 1 d . . . . .
H39A H 0.629670 0.102591 0.295609 0.052 Uiso 1 1 calc R U . . .
H39B H 0.708688 0.150503 0.271905 0.052 Uiso 1 1 calc R U . . .
C40 C 0.5824(8) 0.1683(3) 0.3529(6) 0.0373(17) Uani 1 1 d . . . . .
H40A H 0.664537 0.171063 0.411263 0.045 Uiso 1 1 calc R U . . .
H40B H 0.511364 0.149632 0.372098 0.045 Uiso 1 1 calc R U . . .
C41 C 0.5292(7) 0.2207(3) 0.3207(5) 0.0307(14) Uani 1 1 d . . . . .
C42 C 0.5281(8) 0.2563(3) 0.3924(5) 0.0335(15) Uani 1 1 d . . . . .
H42 H 0.560229 0.246918 0.459253 0.040 Uiso 1 1 calc R U . . .
C43 C 0.4812(8) 0.3048(3) 0.3676(5) 0.0336(15) Uani 1 1 d . . . . .
H43 H 0.483780 0.328974 0.416611 0.040 Uiso 1 1 calc R U . . .
C44 C 0.4309(7) 0.3172(3) 0.2706(5) 0.0283(14) Uani 1 1 d . . . . .
C45 C 0.5499(7) 0.6815(3) 0.3908(5) 0.0268(13) Uani 1 1 d . . . . .
C46 C 0.4080(8) 0.6794(3) 0.3670(5) 0.0306(14) Uani 1 1 d . . . . .
H46 H 0.362687 0.648613 0.370780 0.037 Uiso 1 1 calc R U . . .
C47 C 0.3349(7) 0.7231(3) 0.3378(5) 0.0304(14) Uani 1 1 d . . . . .
H47 H 0.237810 0.722351 0.322785 0.036 Uiso 1 1 calc R U . . .
C48 C 0.3988(7) 0.7686(3) 0.3296(5) 0.0300(14) Uani 1 1 d . . . . .
C49 C 0.3086(8) 0.8136(3) 0.2861(7) 0.0415(18) Uani 1 1 d . . . . .
H49A H 0.254322 0.805538 0.217974 0.050 Uiso 1 1 calc R U . . .
H49B H 0.243157 0.819034 0.323065 0.050 Uiso 1 1 calc R U . . .
C50 C 0.3858(9) 0.8617(3) 0.2865(7) 0.0432(19) Uani 1 1 d . . . . .
H50A H 0.411693 0.876985 0.352340 0.052 Uiso 1 1 calc R U . . .
H50B H 0.326243 0.885777 0.239762 0.052 Uiso 1 1 calc R U . . .
C51 C 0.5147(9) 0.8513(3) 0.2584(6) 0.0401(17) Uani 1 1 d . . . . .
H51A H 0.488901 0.834997 0.193488 0.048 Uiso 1 1 calc R U . . .
H51B H 0.561097 0.883517 0.254088 0.048 Uiso 1 1 calc R U . . .
C52 C 0.6124(8) 0.8175(3) 0.3330(6) 0.0366(17) Uani 1 1 d . . . . .
H52A H 0.651470 0.836458 0.394471 0.044 Uiso 1 1 calc R U . . .
H52B H 0.689183 0.807726 0.308839 0.044 Uiso 1 1 calc R U . . .
C53 C 0.5426(7) 0.7700(3) 0.3538(5) 0.0274(13) Uani 1 1 d . . . . .
C54 C 0.6203(7) 0.7264(3) 0.3886(5) 0.0258(13) Uani 1 1 d . . . . .
C55 C 0.7726(7) 0.7242(3) 0.4152(5) 0.0279(14) Uani 1 1 d . . . . .
C56 C 0.8623(8) 0.7522(3) 0.4919(6) 0.0316(15) Uani 1 1 d . . . . .
C57 C 0.8056(8) 0.7828(4) 0.5595(6) 0.0417(19) Uani 1 1 d . . . . .
H57A H 0.762113 0.813637 0.524762 0.050 Uiso 1 1 calc R U . . .
H57B H 0.732928 0.762914 0.574341 0.050 Uiso 1 1 calc R U . . .
C58 C 0.9114(9) 0.7981(4) 0.6549(7) 0.046(2) Uani 1 1 d . . . . .
H58A H 0.871522 0.823497 0.688296 0.056 Uiso 1 1 calc R U . . .
H58B H 0.938224 0.768366 0.698087 0.056 Uiso 1 1 calc R U . . .
C59 C 1.0369(10) 0.8198(4) 0.6351(8) 0.052(2) Uani 1 1 d . . . . .
H59A H 1.102904 0.832012 0.696888 0.063 Uiso 1 1 calc R U . . .
H59B H 1.009467 0.848675 0.589905 0.063 Uiso 1 1 calc R U . . .
C60 C 1.1048(9) 0.7798(4) 0.5906(7) 0.047(2) Uani 1 1 d . . . . .
H60A H 1.172361 0.796234 0.564242 0.056 Uiso 1 1 calc R U . . .
H60B H 1.155681 0.756261 0.642553 0.056 Uiso 1 1 calc R U . . .
C61 C 1.0046(8) 0.7501(3) 0.5100(6) 0.0347(16) Uani 1 1 d . . . . .
C62 C 1.0567(8) 0.7188(3) 0.4513(6) 0.0357(16) Uani 1 1 d . . . . .
H62 H 1.152733 0.718473 0.460974 0.043 Uiso 1 1 calc R U . . .
C63 C 0.9713(8) 0.6883(3) 0.3799(6) 0.0331(15) Uani 1 1 d . . . . .
H63 H 1.008391 0.666160 0.342946 0.040 Uiso 1 1 calc R U . . .
C64 C 0.8311(7) 0.6908(3) 0.3631(5) 0.0283(14) Uani 1 1 d . . . . .
C65 C 0.2610(11) 0.6279(5) -0.0174(9) 0.064(3) Uani 1 1 d D . . . .
H65A H 0.270149 0.619065 -0.080971 0.096 Uiso 1 1 d R U . . .
H65B H 0.261109 0.664665 -0.010831 0.096 Uiso 1 1 d R U . . .
H65C H 0.174589 0.614355 -0.012471 0.096 Uiso 1 1 d R U . . .
Dy1 Dy 0.73762(4) 0.48317(2) 0.36058(3) 0.02445(11) Uani 1 1 d . . . . .
Dy2 Dy 0.41190(4) 0.53430(2) 0.16187(3) 0.02448(11) Uani 1 1 d D . . . .
F1 F 1.4619(5) 0.4138(2) 0.4788(4) 0.0436(11) Uani 1 1 d . . . . .
F2 F -0.3156(5) 0.5994(2) 0.0455(4) 0.0510(13) Uani 1 1 d . . . . .
N1 N 0.8749(6) 0.4613(2) 0.2529(4) 0.0273(12) Uani 1 1 d . . . . .
N2 N 0.8065(7) 0.4592(3) 0.1520(4) 0.0305(12) Uani 1 1 d . . . . .
N3 N 0.4761(7) 0.5054(2) 0.0121(4) 0.0297(12) Uani 1 1 d . . . . .
N4 N 0.5604(8) 0.4704(3) -0.1424(5) 0.0387(15) Uani 1 1 d . . . . .
N5 N 0.2706(6) 0.5519(2) 0.2703(4) 0.0257(11) Uani 1 1 d . . . . .
N6 N 0.3371(6) 0.5525(2) 0.3721(4) 0.0265(11) Uani 1 1 d . . . . .
N7 N 0.6695(6) 0.5084(2) 0.5116(4) 0.0291(12) Uani 1 1 d . . . . .
N8 N 0.5791(8) 0.5408(3) 0.6664(5) 0.0407(15) Uani 1 1 d . . . . .
O1 O 0.9529(5) 0.4875(2) 0.4524(4) 0.0351(11) Uani 1 1 d . . . . .
O1W O 0.7705(7) 0.4086(2) 0.4592(4) 0.0410(13) Uani 1 1 d . . . . .
H1WA H 0.696004 0.402441 0.473806 0.062 Uiso 1 1 d R U . . .
H1WB H 0.832544 0.414371 0.515036 0.062 Uiso 1 1 d R U . . .
O2 O 0.6415(5) 0.50579(19) 0.1936(3) 0.0259(9) Uani 1 1 d . . . . .
O3 O 0.1952(5) 0.5290(2) 0.0715(4) 0.0350(11) Uani 1 1 d . . . . .
O4 O 0.5099(5) 0.5113(2) 0.3286(3) 0.0268(10) Uani 1 1 d . . . . .
O5 O 0.6101(5) 0.41309(19) 0.2838(4) 0.0306(10) Uani 1 1 d . . . . .
O6 O 0.3870(6) 0.4465(2) 0.1606(4) 0.0333(12) Uani 1 1 d . . . . .
O7 O 0.5177(5) 0.36936(19) 0.1267(4) 0.0295(10) Uani 1 1 d . . . . .
O8 O 0.3819(5) 0.36617(19) 0.2442(4) 0.0292(10) Uani 1 1 d . . . . .
O9 O 0.7654(5) 0.57161(19) 0.3658(4) 0.0282(10) Uani 1 1 d . . . . .
O10 O 0.5451(5) 0.60289(19) 0.2386(4) 0.0312(10) Uani 1 1 d . . . . .
O11 O 0.6262(5) 0.63665(19) 0.4134(4) 0.0284(10) Uani 1 1 d . . . . .
O12 O 0.7449(5) 0.65985(19) 0.2911(4) 0.0293(10) Uani 1 1 d . . . . .
O13 O 0.3718(6) 0.6075(2) 0.0573(4) 0.0442(14) Uani 1 1 d D . . . .
H13 H 0.441223 0.625965 0.066291 0.066 Uiso 1 1 d DR U . . .
P1 P 0.47732(18) 0.40319(7) 0.20599(13) 0.0260(3) Uani 1 1 d . . . . .
P2 P 0.66884(18) 0.61313(7) 0.32444(13) 0.0265(3) Uani 1 1 d . . . . .
C66 C 1.0434(13) 0.3657(5) 0.6423(10) 0.074(3) Uani 1 1 d D . . . .
H66A H 1.063204 0.369669 0.580546 0.111 Uiso 1 1 calc R U . . .
H66B H 1.031982 0.329864 0.654086 0.111 Uiso 1 1 calc R U . . .
H66C H 1.119685 0.379382 0.695683 0.111 Uiso 1 1 calc R U . . .
O14 O 0.9246(9) 0.3911(4) 0.6374(6) 0.079(3) Uani 1 1 d D . . . .
H14A H 0.929097 0.400804 0.693741 0.118 Uiso 1 1 d R U . . .
C67 C 0.4917(18) 0.7287(5) 0.1131(9) 0.084(4) Uani 1 1 d D . . . .
H67A H 0.437069 0.745558 0.053059 0.125 Uiso 1 1 calc R U . . .
H67B H 0.563671 0.751523 0.151097 0.125 Uiso 1 1 calc R U . . .
H67C H 0.431997 0.719339 0.151672 0.125 Uiso 1 1 calc R U . . .
O15 O 0.5517(9) 0.6855(3) 0.0894(5) 0.0603(18) Uani 1 1 d D . . . .
H15A H 0.609131 0.674084 0.140175 0.090 Uiso 1 1 d R U . . .
C68 C 1.0101(13) 0.4172(6) 0.9128(11) 0.075(4) Uani 1 1 d . . . . .
C69 C 1.0706(12) 0.4155(5) 1.0148(10) 0.073(4) Uani 1 1 d . . . . .
H69A H 1.158574 0.433441 1.033114 0.110 Uiso 1 1 calc R U . . .
H69B H 1.086159 0.380359 1.036009 0.110 Uiso 1 1 calc R U . . .
H69C H 1.009340 0.431509 1.046190 0.110 Uiso 1 1 calc R U . . .
N9 N 0.9632(16) 0.4191(7) 0.8297(11) 0.113(6) Uani 1 1 d . . . . .
C70 C 1.0591(17) 0.5711(7) 0.6717(15) 0.112(7) Uani 1 1 d . . . . .
C71 C 1.041(2) 0.5906(7) 0.5666(12) 0.113(7) Uani 1 1 d . . . . .
H71A H 0.943123 0.589305 0.528055 0.170 Uiso 1 1 d R U . . .
H71B H 1.093623 0.569545 0.535795 0.170 Uiso 1 1 d R U . . .
H71C H 1.073143 0.625485 0.569965 0.170 Uiso 1 1 d R U . . .
N10 N 1.0890(15) 0.5497(6) 0.7371(11) 0.100(4) Uani 1 1 d . . . . .
C72 C 0.822(2) 0.3371(9) 0.0976(15) 0.118(6) Uani 1 1 d . U . . .
H72A H 0.772592 0.361682 0.126249 0.142 Uiso 1 1 calc R U . . .
H72B H 0.921325 0.344505 0.122628 0.142 Uiso 1 1 calc R U . . .
Cl1 Cl 0.7875(14) 0.2725(4) 0.1294(7) 0.234(6) Uani 1 1 d . . . . .
Cl2 Cl 0.7658(9) 0.3405(3) -0.0232(5) 0.162(3) Uani 1 1 d . . . . .
O2W O 0.7879(14) 0.6478(6) 0.6415(15) 0.153(8) Uani 1 1 d . . . . .
H2WA H 0.861231 0.656891 0.687937 0.229 Uiso 1 1 d R U . . .
H2WB H 0.806651 0.654401 0.587997 0.229 Uiso 1 1 d R U . . .
O3W O 1.002(3) 0.6750(6) 0.7757(15) 0.193(10) Uani 1 1 d . . . . .
H3WA H 1.017887 0.672913 0.838387 0.289 Uiso 1 1 d R U . . .
H3WB H 1.076487 0.688394 0.769537 0.289 Uiso 1 1 d R U . . .

loop_
_atom_site_aniso_label
_atom_site_aniso_U_11
_atom_site_aniso_U_22
_atom_site_aniso_U_33
_atom_site_aniso_U_23
_atom_site_aniso_U_13
_atom_site_aniso_U_12
C1 0.033(3) 0.024(4) 0.034(4) -0.001(3) 0.013(3) -0.001(3)
C2 0.034(4) 0.031(4) 0.036(4) 0.000(3) 0.010(3) 0.002(3)
C3 0.038(4) 0.026(4) 0.039(4) 0.003(3) 0.010(3) 0.002(3)
C4 0.027(3) 0.020(4) 0.048(4) 0.002(3) 0.013(3) 0.001(3)
C5 0.035(4) 0.025(4) 0.038(4) 0.000(3) 0.015(3) 0.003(3)
C6 0.029(3) 0.020(3) 0.035(4) 0.002(3) 0.012(3) 0.002(3)
C7 0.034(4) 0.023(4) 0.034(4) -0.003(3) 0.015(3) 0.003(3)
C8 0.032(3) 0.022(3) 0.025(3) -0.004(3) 0.010(2) 0.000(3)
C9 0.040(3) 0.022(3) 0.025(3) 0.000(3) 0.013(3) 0.000(3)
C10 0.044(4) 0.032(4) 0.029(3) -0.001(3) 0.016(3) 0.005(3)
C11 0.059(5) 0.040(5) 0.023(3) -0.001(3) 0.009(3) 0.001(4)
C12 0.044(4) 0.036(4) 0.032(4) 0.002(3) 0.009(3) 0.006(3)
C13 0.032(3) 0.023(4) 0.033(4) 0.002(3) 0.007(3) -0.003(3)
C14 0.035(4) 0.035(4) 0.037(4) -0.002(3) 0.008(3) -0.002(3)
C15 0.033(4) 0.035(5) 0.042(4) 0.003(3) 0.004(3) 0.001(3)
C16 0.029(4) 0.038(5) 0.048(4) 0.006(3) 0.012(3) 0.004(3)
C17 0.034(4) 0.030(4) 0.044(4) 0.002(3) 0.017(3) -0.001(3)
C18 0.029(3) 0.023(4) 0.036(4) 0.001(3) 0.010(3) -0.003(3)
C19 0.034(4) 0.020(4) 0.040(4) -0.004(3) 0.018(3) 0.002(3)
C20 0.032(3) 0.016(3) 0.023(3) 0.000(2) 0.012(2) 0.000(3)
C21 0.032(3) 0.018(3) 0.026(3) 0.001(2) 0.010(2) -0.001(3)
C22 0.043(4) 0.025(4) 0.032(4) -0.003(3) 0.018(3) 0.002(3)
C23 0.052(5) 0.042(5) 0.028(4) -0.001(3) 0.012(3) 0.006(3)
C24 0.038(4) 0.033(4) 0.030(4) 0.001(3) 0.006(3) 0.004(3)
C25 0.040(4) 0.017(3) 0.032(3) -0.006(3) 0.011(3) -0.001(3)
C26 0.056(5) 0.033(4) 0.031(4) -0.002(3) 0.018(3) 0.000(3)
C27 0.060(5) 0.037(5) 0.028(4) -0.004(3) 0.006(3) 0.006(4)
C28 0.051(5) 0.032(4) 0.037(4) -0.009(3) -0.002(4) 0.004(3)
C29 0.067(6) 0.047(6) 0.047(5) -0.005(4) -0.013(5) 0.001(5)
C30 0.121(10) 0.090(10) 0.104(10) 0.010(8) -0.016(8) -0.043(8)
C31 0.094(10) 0.121(14) 0.077(9) -0.002(9) 0.005(8) -0.069(10)
C32 0.064(6) 0.039(6) 0.066(6) 0.012(5) -0.006(5) -0.021(5)
C33 0.047(4) 0.016(4) 0.046(4) -0.002(3) 0.003(3) -0.002(3)
C34 0.040(4) 0.020(4) 0.032(4) 0.000(3) 0.010(3) 0.001(3)
C35 0.034(3) 0.021(4) 0.032(3) -0.003(3) 0.011(3) -0.004(3)
C36 0.035(4) 0.021(4) 0.033(4) -0.002(3) 0.008(3) -0.005(3)
C37 0.070(6) 0.024(4) 0.032(4) -0.005(3) 0.009(4) 0.004(4)
C38 0.069(6) 0.025(5) 0.049(5) -0.010(4) 0.005(4) 0.003(4)
C39 0.053(5) 0.029(4) 0.047(5) 0.005(3) 0.017(4) 0.008(3)
C40 0.043(4) 0.030(4) 0.036(4) 0.009(3) 0.009(3) 0.003(3)
C41 0.033(3) 0.025(4) 0.035(4) 0.000(3) 0.011(3) -0.003(3)
C42 0.044(4) 0.033(4) 0.028(3) 0.003(3) 0.016(3) -0.003(3)
C43 0.042(4) 0.031(4) 0.034(4) -0.003(3) 0.021(3) -0.002(3)
C44 0.030(3) 0.024(4) 0.035(3) 0.003(3) 0.017(3) 0.000(3)
C45 0.034(3) 0.021(3) 0.028(3) 0.000(2) 0.013(3) 0.000(3)
C46 0.036(4) 0.028(4) 0.032(3) -0.006(3) 0.017(3) -0.006(3)
C47 0.026(3) 0.037(4) 0.029(3) -0.006(3) 0.010(3) -0.004(3)
C48 0.031(3) 0.028(4) 0.030(3) 0.003(3) 0.008(3) 0.003(3)
C49 0.035(4) 0.038(5) 0.050(5) 0.002(4) 0.010(3) 0.005(3)
C50 0.043(4) 0.028(4) 0.057(5) 0.007(4) 0.014(4) 0.008(3)
C51 0.052(5) 0.022(4) 0.043(4) 0.001(3) 0.012(4) -0.003(3)
C52 0.034(4) 0.022(4) 0.051(5) 0.004(3) 0.011(3) -0.003(3)
C53 0.031(3) 0.024(4) 0.027(3) -0.002(2) 0.010(3) 0.000(3)
C54 0.031(3) 0.021(3) 0.028(3) -0.004(2) 0.012(3) -0.002(2)
C55 0.030(3) 0.022(4) 0.034(3) 0.001(3) 0.014(3) 0.001(3)
C56 0.032(4) 0.024(4) 0.039(4) -0.001(3) 0.012(3) 0.004(3)
C57 0.036(4) 0.041(5) 0.045(4) -0.016(4) 0.007(3) 0.002(3)
C58 0.043(5) 0.048(6) 0.047(5) -0.016(4) 0.012(4) -0.002(4)
C59 0.048(5) 0.046(6) 0.060(6) -0.021(4) 0.013(4) -0.013(4)
C60 0.033(4) 0.046(5) 0.060(5) -0.012(4) 0.012(4) -0.005(4)
C61 0.033(4) 0.028(4) 0.043(4) -0.001(3) 0.011(3) 0.000(3)
C62 0.028(3) 0.034(4) 0.050(4) 0.004(3) 0.020(3) 0.004(3)
C63 0.034(4) 0.030(4) 0.040(4) 0.000(3) 0.019(3) 0.003(3)
C64 0.034(3) 0.023(4) 0.031(3) -0.002(3) 0.016(3) 0.000(3)
C65 0.052(5) 0.058(7) 0.074(7) 0.025(5) 0.006(5) 0.003(5)
Dy1 0.02936(19) 0.0208(2) 0.02469(19) -0.00226(15) 0.01062(14) 0.00283(16)
Dy2 0.0293(2) 0.0201(2) 0.02492(19) -0.00161(15) 0.00989(14) 0.00253(16)
F1 0.033(2) 0.043(3) 0.053(3) -0.002(2) 0.010(2) 0.012(2)
F2 0.032(2) 0.061(4) 0.059(3) 0.003(3) 0.013(2) 0.013(2)
N1 0.035(3) 0.021(3) 0.027(3) -0.001(2) 0.011(2) 0.002(2)
N2 0.037(3) 0.029(3) 0.027(3) -0.003(2) 0.012(2) 0.004(3)
N3 0.038(3) 0.021(3) 0.030(3) 0.002(2) 0.011(2) 0.003(2)
N4 0.056(4) 0.035(4) 0.027(3) -0.003(2) 0.017(3) 0.004(3)
N5 0.032(3) 0.020(3) 0.026(3) -0.003(2) 0.010(2) 0.000(2)
N6 0.033(3) 0.023(3) 0.026(3) -0.002(2) 0.012(2) -0.001(2)
N7 0.033(3) 0.026(3) 0.030(3) 0.001(2) 0.012(2) 0.002(2)
N8 0.054(4) 0.041(4) 0.032(3) -0.003(3) 0.019(3) 0.005(3)
O1 0.026(2) 0.046(3) 0.033(2) -0.010(2) 0.0098(19) 0.005(2)
O1W 0.052(3) 0.029(3) 0.036(3) 0.003(2) 0.005(2) 0.001(2)
O2 0.033(2) 0.022(2) 0.025(2) -0.0023(18) 0.0119(18) 0.0040(19)
O3 0.030(2) 0.037(3) 0.035(3) -0.006(2) 0.007(2) 0.005(2)
O4 0.031(2) 0.028(3) 0.023(2) -0.0006(18) 0.0121(18) 0.0050(19)
O5 0.038(3) 0.018(3) 0.033(2) -0.0016(19) 0.008(2) 0.000(2)
O6 0.038(3) 0.026(3) 0.034(3) -0.002(2) 0.007(2) -0.003(2)
O7 0.038(3) 0.022(3) 0.032(2) -0.0042(19) 0.015(2) -0.004(2)
O8 0.036(3) 0.020(3) 0.036(3) 0.0002(19) 0.018(2) 0.0018(19)
O9 0.035(2) 0.016(3) 0.033(3) -0.0020(18) 0.010(2) -0.0029(19)
O10 0.042(3) 0.017(2) 0.035(3) -0.0014(19) 0.013(2) 0.003(2)
O11 0.037(3) 0.019(2) 0.033(2) 0.0020(18) 0.016(2) 0.0003(19)
O12 0.038(3) 0.021(3) 0.033(2) -0.0018(19) 0.017(2) -0.003(2)
O13 0.047(3) 0.032(3) 0.043(3) 0.007(2) -0.002(3) -0.001(2)
P1 0.0333(9) 0.0171(8) 0.0290(8) -0.0024(6) 0.0116(7) -0.0009(6)
P2 0.0325(8) 0.0190(9) 0.0295(8) -0.0021(6) 0.0120(7) -0.0006(6)
C66 0.088(9) 0.066(8) 0.068(7) 0.019(6) 0.025(6) 0.011(7)
O14 0.085(6) 0.094(7) 0.049(4) 0.005(4) 0.008(4) 0.015(5)
C67 0.131(13) 0.061(8) 0.054(6) -0.012(6) 0.022(7) 0.019(8)
O15 0.077(5) 0.052(5) 0.051(4) 0.008(3) 0.020(3) 0.004(4)
C68 0.062(7) 0.081(10) 0.078(9) -0.016(7) 0.017(6) 0.013(6)
C69 0.058(6) 0.071(8) 0.079(8) -0.040(7) 0.005(6) 0.000(5)
N9 0.097(9) 0.142(15) 0.081(9) -0.035(9) 0.003(7) 0.037(9)
C70 0.084(10) 0.089(12) 0.116(13) 0.038(10) -0.036(9) -0.041(9)
C71 0.141(16) 0.090(12) 0.075(9) -0.004(8) -0.016(10) 0.005(11)
N10 0.090(9) 0.109(12) 0.092(9) 0.013(8) 0.017(7) -0.017(8)
C72 0.120(11) 0.123(12) 0.113(10) -0.005(9) 0.038(9) 0.045(9)
Cl1 0.309(14) 0.186(9) 0.152(7) -0.001(6) -0.009(8) -0.075(9)
Cl2 0.183(7) 0.139(6) 0.133(5) -0.007(4) 0.007(4) -0.015(5)
O2W 0.100(9) 0.099(10) 0.29(2) 0.073(12) 0.105(12) 0.017(7)
O3W 0.34(3) 0.100(12) 0.174(16) 0.035(11) 0.136(19) 0.094(16)

loop_
_atom_type_symbol
_atom_type_description
_atom_type_scat_dispersion_real
_atom_type_scat_dispersion_imag
_atom_type_scat_source
C C 0.0181 0.0091 'International Tables Vol C Tables 4.2.6.8 and 6.1.1.4'
H H 0.0000 0.0000 'International Tables Vol C Tables 4.2.6.8 and 6.1.1.4'
N N 0.0311 0.0180 'International Tables Vol C Tables 4.2.6.8 and 6.1.1.4'
O O 0.0492 0.0322 'International Tables Vol C Tables 4.2.6.8 and 6.1.1.4'
F F 0.0727 0.0534 'International Tables Vol C Tables 4.2.6.8 and 6.1.1.4'
P P 0.2955 0.4335 'International Tables Vol C Tables 4.2.6.8 and 6.1.1.4'
Dy Dy -9.8046 9.8477 'International Tables Vol C Tables 4.2.6.8 and 6.1.1.4'
Cl Cl 0.3639 0.7018 'International Tables Vol C Tables 4.2.6.8 and 6.1.1.4'

loop_
_geom_angle_atom_site_label_1
_geom_angle_atom_site_label_2
_geom_angle_atom_site_label_3
_geom_angle
_geom_angle_site_symmetry_1
_geom_angle_site_symmetry_3
_geom_angle_publ_flag
C2 C1 C6 118.2(7) . . ?
O1 C1 C2 119.3(7) . . ?
O1 C1 C6 122.5(7) . . ?
C1 C2 H2 119.1 . . ?
C3 C2 C1 121.8(7) . . ?
C3 C2 H2 119.1 . . ?
C2 C3 H3 121.0 . . ?
C4 C3 C2 118.0(7) . . ?
C4 C3 H3 121.0 . . ?
C5 C4 C3 123.6(7) . . ?
C5 C4 F1 118.7(7) . . ?
F1 C4 C3 117.7(7) . . ?
C4 C5 H5 120.7 . . ?
C4 C5 C6 118.6(7) . . ?
C6 C5 H5 120.7 . . ?
C1 C6 C5 119.8(7) . . ?
C1 C6 C7 124.5(6) . . ?
C5 C6 C7 115.7(6) . . ?
C6 C7 H7 117.2 . . ?
N1 C7 C6 125.5(6) . . ?
N1 C7 H7 117.2 . . ?
N2 C8 C9 117.3(6) . . ?
O2 C8 C9 116.6(6) . . ?
O2 C8 N2 126.0(6) . . ?
C10 C9 C8 124.2(7) . . ?
N3 C9 C8 114.6(6) . . ?
N3 C9 C10 121.2(6) . . ?
C9 C10 H10 119.1 . . ?
N4 C10 C9 121.8(7) . . ?
N4 C10 H10 119.1 . . ?
C12 C11 H11 119.1 . . ?
N4 C11 H11 119.1 . . ?
N4 C11 C12 121.8(7) . . ?
C11 C12 H12 119.0 . . ?
N3 C12 C11 122.1(8) . . ?
N3 C12 H12 119.0 . . ?
C14 C13 C18 118.1(7) . . ?
O3 C13 C14 119.4(7) . . ?
O3 C13 C18 122.4(7) . . ?
C13 C14 H14 119.3 . . ?
C15 C14 C13 121.3(8) . . ?
C15 C14 H14 119.3 . . ?
C14 C15 H15 120.5 . . ?
C14 C15 C16 119.1(8) . . ?
C16 C15 H15 120.5 . . ?
C17 C16 C15 122.1(7) . . ?
F2 C16 C15 118.9(7) . . ?
F2 C16 C17 118.9(8) . . ?
C16 C17 H17 120.2 . . ?
C16 C17 C18 119.5(8) . . ?
C18 C17 H17 120.2 . . ?
C13 C18 C19 123.1(7) . . ?
C17 C18 C13 119.9(7) . . ?
C17 C18 C19 117.0(7) . . ?
C18 C19 H19 117.0 . . ?
N5 C19 C18 126.0(7) . . ?
N5 C19 H19 117.0 . . ?
N6 C20 C21 118.1(6) . . ?
O4 C20 C21 115.7(6) . . ?
O4 C20 N6 126.3(6) . . ?
C22 C21 C20 123.0(6) . . ?
N7 C21 C20 116.0(6) . . ?
N7 C21 C22 121.0(6) . . ?
C21 C22 H22 118.7 . . ?
N8 C22 C21 122.7(7) . . ?
N8 C22 H22 118.7 . . ?
C24 C23 H23 118.2 . . ?
N8 C23 H23 118.2 . . ?
N8 C23 C24 123.6(8) . . ?
C23 C24 H24 119.5 . . ?
N7 C24 C23 120.9(7) . . ?
N7 C24 H24 119.5 . . ?
C26 C25 C34 122.0(7) . . ?
C26 C25 O7 118.7(7) . . ?
C34 C25 O7 119.3(7) . . ?
C25 C26 H26 120.7 . . ?
C27 C26 C25 118.7(8) . . ?
C27 C26 H26 120.7 . . ?
C26 C27 H27 119.5 . . ?
C26 C27 C28 121.1(8) . . ?
C28 C27 H27 119.5 . . ?
C27 C28 C29 117.3(8) . . ?
C27 C28 C33 120.4(8) . . ?
C33 C28 C29 122.3(9) . . ?
C28 C29 H29A 108.4 . . ?
C28 C29 H29B 108.4 . . ?
H29A C29 H29B 107.5 . . ?
C30 C29 C28 115.5(9) . . ?
C30 C29 H29A 108.4 . . ?
C30 C29 H29B 108.4 . . ?
C29 C30 H30A 108.8 . . ?
C29 C30 H30B 108.8 . . ?
H30A C30 H30B 107.7 . . ?
C31 C30 C29 113.8(13) . . ?
C31 C30 H30A 108.8 . . ?
C31 C30 H30B 108.8 . . ?
C30 C31 H31A 107.3 . . ?
C30 C31 H31B 107.3 . . ?
C30 C31 C32 120.2(12) . . ?
H31A C31 H31B 106.9 . . ?
C32 C31 H31A 107.3 . . ?
C32 C31 H31B 107.3 . . ?
C31 C32 H32A 108.7 . . ?
C31 C32 H32B 108.7 . . ?
C31 C32 C33 114.0(9) . . ?
H32A C32 H32B 107.6 . . ?
C33 C32 H32A 108.7 . . ?
C33 C32 H32B 108.7 . . ?
C28 C33 C32 121.2(8) . . ?
C28 C33 C34 118.7(8) . . ?
C34 C33 C32 119.9(8) . . ?
C25 C34 C33 118.8(7) . . ?
C25 C34 C35 119.1(7) . . ?
C33 C34 C35 122.0(7) . . ?
C36 C35 C34 123.7(7) . . ?
C44 C35 C34 118.0(7) . . ?
C44 C35 C36 118.2(7) . . ?
C35 C36 C37 121.0(7) . . ?
C41 C36 C35 119.6(7) . . ?
C41 C36 C37 119.3(7) . . ?
C36 C37 H37A 109.1 . . ?
C36 C37 H37B 109.1 . . ?
C36 C37 C38 112.6(7) . . ?
H37A C37 H37B 107.8 . . ?
C38 C37 H37A 109.1 . . ?
C38 C37 H37B 109.1 . . ?
C37 C38 H38A 109.8 . . ?
C37 C38 H38B 109.8 . . ?
H38A C38 H38B 108.3 . . ?
C39 C38 C37 109.2(8) . . ?
C39 C38 H38A 109.8 . . ?
C39 C38 H38B 109.8 . . ?
C38 C39 H39A 109.5 . . ?
C38 C39 H39B 109.5 . . ?
H39A C39 H39B 108.0 . . ?
C40 C39 C38 110.9(8) . . ?
C40 C39 H39A 109.5 . . ?
C40 C39 H39B 109.5 . . ?
C39 C40 H40A 108.7 . . ?
C39 C40 H40B 108.7 . . ?
C39 C40 C41 114.2(7) . . ?
H40A C40 H40B 107.6 . . ?
C41 C40 H40A 108.7 . . ?
C41 C40 H40B 108.7 . . ?
C36 C41 C40 121.9(7) . . ?
C36 C41 C42 119.5(7) . . ?
C42 C41 C40 118.6(7) . . ?
C41 C42 H42 119.4 . . ?
C43 C42 C41 121.3(7) . . ?
C43 C42 H42 119.4 . . ?
C42 C43 H43 120.7 . . ?
C44 C43 C42 118.6(7) . . ?
C44 C43 H43 120.7 . . ?
C43 C44 C35 122.5(7) . . ?
C43 C44 O8 119.3(7) . . ?
O8 C44 C35 118.2(6) . . ?
C46 C45 C54 122.5(7) . . ?
C46 C45 O11 119.1(6) . . ?
C54 C45 O11 118.3(6) . . ?
C45 C46 H46 121.0 . . ?
C47 C46 C45 118.1(7) . . ?
C47 C46 H46 121.0 . . ?
C46 C47 H47 118.9 . . ?
C46 C47 C48 122.1(7) . . ?
C48 C47 H47 118.9 . . ?
C47 C48 C49 118.3(7) . . ?
C47 C48 C53 119.0(7) . . ?
C53 C48 C49 122.5(7) . . ?
C48 C49 H49A 108.6 . . ?
C48 C49 H49B 108.6 . . ?
H49A C49 H49B 107.6 . . ?
C50 C49 C48 114.5(7) . . ?
C50 C49 H49A 108.6 . . ?
C50 C49 H49B 108.6 . . ?
C49 C50 H50A 109.6 . . ?
C49 C50 H50B 109.6 . . ?
C49 C50 C51 110.2(7) . . ?
H50A C50 H50B 108.1 . . ?
C51 C50 H50A 109.6 . . ?
C51 C50 H50B 109.6 . . ?
C50 C51 H51A 109.5 . . ?
C50 C51 H51B 109.5 . . ?
H51A C51 H51B 108.1 . . ?
C52 C51 C50 110.7(7) . . ?
C52 C51 H51A 109.5 . . ?
C52 C51 H51B 109.5 . . ?
C51 C52 H52A 109.1 . . ?
C51 C52 H52B 109.1 . . ?
C51 C52 C53 112.6(7) . . ?
H52A C52 H52B 107.8 . . ?
C53 C52 H52A 109.1 . . ?
C53 C52 H52B 109.1 . . ?
C48 C53 C52 119.5(7) . . ?
C48 C53 C54 120.0(7) . . ?
C54 C53 C52 120.2(6) . . ?
C45 C54 C53 118.2(6) . . ?
C45 C54 C55 117.8(6) . . ?
C53 C54 C55 123.8(6) . . ?
C56 C55 C54 123.8(6) . . ?
C56 C55 C64 117.9(7) . . ?
C64 C55 C54 118.3(6) . . ?
C55 C56 C57 120.0(7) . . ?
C61 C56 C55 120.7(7) . . ?
C61 C56 C57 119.2(7) . . ?
C56 C57 H57A 108.6 . . ?
C56 C57 H57B 108.6 . . ?
H57A C57 H57B 107.6 . . ?
C58 C57 C56 114.6(7) . . ?
C58 C57 H57A 108.6 . . ?
C58 C57 H57B 108.6 . . ?
C57 C58 H58A 109.7 . . ?
C57 C58 H58B 109.7 . . ?
H58A C58 H58B 108.2 . . ?
C59 C58 C57 109.8(8) . . ?
C59 C58 H58A 109.7 . . ?
C59 C58 H58B 109.7 . . ?
C58 C59 H59A 109.7 . . ?
C58 C59 H59B 109.7 . . ?
C58 C59 C60 110.0(8) . . ?
H59A C59 H59B 108.2 . . ?
C60 C59 H59A 109.7 . . ?
C60 C59 H59B 109.7 . . ?
C59 C60 H60A 108.9 . . ?
C59 C60 H60B 108.9 . . ?
H60A C60 H60B 107.7 . . ?
C61 C60 C59 113.6(7) . . ?
C61 C60 H60A 108.9 . . ?
C61 C60 H60B 108.9 . . ?
C56 C61 C60 122.7(7) . . ?
C56 C61 C62 118.8(7) . . ?
C62 C61 C60 118.5(7) . . ?
C61 C62 H62 119.2 . . ?
C63 C62 C61 121.5(7) . . ?
C63 C62 H62 119.2 . . ?
C62 C63 H63 120.6 . . ?
C64 C63 C62 118.9(7) . . ?
C64 C63 H63 120.6 . . ?
C63 C64 C55 121.9(7) . . ?
C63 C64 O12 118.8(6) . . ?
O12 C64 C55 119.3(6) . . ?
H65A C65 H65B 109.4 . . ?
H65A C65 H65C 109.5 . . ?
H65B C65 H65C 109.4 . . ?
O13 C65 H65A 109.5 . . ?
O13 C65 H65B 109.5 . . ?
O13 C65 H65C 109.5 . . ?
N1 Dy1 Dy2 98.31(14) . . ?
N1 Dy1 N7 162.14(19) . . ?
N7 Dy1 Dy2 97.75(14) . . ?
O1 Dy1 Dy2 153.35(17) . . ?
O1 Dy1 N1 74.25(19) . . ?
O1 Dy1 N7 87.89(19) . . ?
O1 Dy1 O1W 75.9(2) . . ?
O1 Dy1 O2 128.19(19) . . ?
O1 Dy1 O4 148.20(18) . . ?
O1 Dy1 O5 129.3(2) . . ?
O1 Dy1 O9 80.8(2) . . ?
O1W Dy1 Dy2 130.69(15) . . ?
O1W Dy1 N1 100.2(2) . . ?
O1W Dy1 N7 74.8(2) . . ?
O2 Dy1 Dy2 34.87(11) . . ?
O2 Dy1 N1 63.79(18) . . ?
O2 Dy1 N7 130.98(18) . . ?
O2 Dy1 O1W 138.26(19) . . ?
O4 Dy1 Dy2 34.72(11) . . ?
O4 Dy1 N1 132.59(18) . . ?
O4 Dy1 N7 64.42(18) . . ?
O4 Dy1 O1W 108.9(2) . . ?
O4 Dy1 O2 69.59(15) . . ?
O4 Dy1 O9 78.07(18) . . ?
O5 Dy1 Dy2 72.95(12) . . ?
O5 Dy1 N1 81.92(19) . . ?
O5 Dy1 N7 110.34(19) . . ?
O5 Dy1 O1W 65.10(19) . . ?
O5 Dy1 O2 74.26(18) . . ?
O5 Dy1 O4 77.74(18) . . ?
O5 Dy1 O9 147.96(18) . . ?
O9 Dy1 Dy2 75.19(13) . . ?
O9 Dy1 N1 99.57(19) . . ?
O9 Dy1 N7 77.11(19) . . ?
O9 Dy1 O1W 143.88(19) . . ?
O9 Dy1 O2 77.80(17) . . ?
N3 Dy2 Dy1 97.38(14) . . ?
N5 Dy2 Dy1 97.81(14) . . ?
N5 Dy2 N3 160.0(2) . . ?
O2 Dy2 Dy1 34.88(11) . . ?
O2 Dy2 N3 64.31(18) . . ?
O2 Dy2 N5 132.51(18) . . ?
O2 Dy2 O4 69.21(15) . . ?
O2 Dy2 O13 109.9(2) . . ?
O3 Dy2 Dy1 152.36(16) . . ?
O3 Dy2 N3 87.70(19) . . ?
O3 Dy2 N5 72.88(19) . . ?
O3 Dy2 O2 148.08(18) . . ?
O3 Dy2 O4 127.63(19) . . ?
O3 Dy2 O6 81.0(2) . . ?
O3 Dy2 O10 131.5(2) . . ?
O3 Dy2 O13 74.9(2) . . ?
O4 Dy2 Dy1 34.32(11) . . ?
O4 Dy2 N3 129.56(18) . . ?
O4 Dy2 N5 63.64(18) . . ?
O4 Dy2 O13 140.70(19) . . ?
O6 Dy2 Dy1 74.07(13) . . ?
O6 Dy2 N3 75.7(2) . . ?
O6 Dy2 N5 96.18(19) . . ?
O6 Dy2 O2 77.51(19) . . ?
O6 Dy2 O4 76.28(18) . . ?
O6 Dy2 O13 143.0(2) . . ?
O10 Dy2 Dy1 71.62(13) . . ?
O10 Dy2 N3 111.46(19) . . ?
O10 Dy2 N5 85.70(18) . . ?
O10 Dy2 O2 76.15(18) . . ?
O10 Dy2 O4 73.87(18) . . ?
O10 Dy2 O6 145.57(18) . . ?
O10 Dy2 O13 68.19(19) . . ?
O13 Dy2 Dy1 132.71(15) . . ?
O13 Dy2 N3 75.7(2) . . ?
O13 Dy2 N5 102.9(2) . . ?
C7 N1 Dy1 129.4(5) . . ?
C7 N1 N2 112.9(6) . . ?
N2 N1 Dy1 117.6(4) . . ?
C8 N2 N1 109.7(5) . . ?
C9 N3 Dy2 117.8(4) . . ?
C12 N3 C9 116.5(6) . . ?
C12 N3 Dy2 125.7(5) . . ?
C11 N4 C10 116.6(7) . . ?
C19 N5 Dy2 130.2(5) . . ?
C19 N5 N6 111.8(6) . . ?
N6 N5 Dy2 118.0(4) . . ?
C20 N6 N5 109.6(5) . . ?
C21 N7 C24 116.7(6) . . ?
C21 N7 Dy1 116.9(4) . . ?
C24 N7 Dy1 126.3(5) . . ?
C23 N8 C22 114.9(7) . . ?
C1 O1 Dy1 139.0(5) . . ?
Dy1 O1W H1WA 109.2 . . ?
Dy1 O1W H1WB 109.3 . . ?
H1WA O1W H1WB 104.5 . . ?
C8 O2 Dy1 117.1(4) . . ?
C8 O2 Dy2 125.3(4) . . ?
Dy2 O2 Dy1 110.25(18) . . ?
C13 O3 Dy2 140.2(5) . . ?
C20 O4 Dy1 126.2(4) . . ?
C20 O4 Dy2 117.7(4) . . ?
Dy1 O4 Dy2 110.95(18) . . ?
P1 O5 Dy1 137.6(3) . . ?
P1 O6 Dy2 135.4(3) . . ?
C25 O7 P1 117.6(5) . . ?
C44 O8 P1 117.2(4) . . ?
P2 O9 Dy1 132.1(3) . . ?
P2 O10 Dy2 138.8(3) . . ?
C45 O11 P2 114.5(4) . . ?
C64 O12 P2 118.7(4) . . ?
C65 O13 Dy2 136.7(6) . . ?
C65 O13 H13 109.6 . . ?
Dy2 O13 H13 113.8 . . ?
O5 P1 O6 119.2(3) . . ?
O5 P1 O7 104.9(3) . . ?
O5 P1 O8 111.2(3) . . ?
O6 P1 O7 112.4(3) . . ?
O6 P1 O8 105.2(3) . . ?
O8 P1 O7 102.9(3) . . ?
O9 P2 O10 119.1(3) . . ?
O9 P2 O11 106.4(3) . . ?
O9 P2 O12 111.6(3) . . ?
O10 P2 O11 111.2(3) . . ?
O10 P2 O12 104.8(3) . . ?
O11 P2 O12 102.5(3) . . ?
H66A C66 H66B 109.5 . . ?
H66A C66 H66C 109.5 . . ?
H66B C66 H66C 109.5 . . ?
O14 C66 H66A 109.5 . . ?
O14 C66 H66B 109.5 . . ?
O14 C66 H66C 109.5 . . ?
C66 O14 H14A 108.8 . . ?
H67A C67 H67B 109.5 . . ?
H67A C67 H67C 109.5 . . ?
H67B C67 H67C 109.5 . . ?
O15 C67 H67A 109.5 . . ?
O15 C67 H67B 109.5 . . ?
O15 C67 H67C 109.5 . . ?
C67 O15 H15A 109.1 . . ?
N9 C68 C69 179(2) . . ?
C68 C69 H69A 109.5 . . ?
C68 C69 H69B 109.5 . . ?
C68 C69 H69C 109.5 . . ?
H69A C69 H69B 109.5 . . ?
H69A C69 H69C 109.5 . . ?
H69B C69 H69C 109.5 . . ?
N10 C70 C71 163(3) . . ?
C70 C71 H71A 109.4 . . ?
C70 C71 H71B 109.6 . . ?
C70 C71 H71C 109.4 . . ?
H71A C71 H71B 109.5 . . ?
H71A C71 H71C 109.5 . . ?
H71B C71 H71C 109.5 . . ?
H72A C72 H72B 108.6 . . ?
Cl1 C72 H72A 110.4 . . ?
Cl1 C72 H72B 110.4 . . ?
Cl2 C72 H72A 110.4 . . ?
Cl2 C72 H72B 110.4 . . ?
Cl2 C72 Cl1 106.4(13) . . ?
H2WA O2W H2WB 104.5 . . ?
H3WA O3W H3WB 104.5 . . ?

loop_
_geom_bond_atom_site_label_1
_geom_bond_atom_site_label_2
_geom_bond_distance
_geom_bond_site_symmetry_2
_geom_bond_publ_flag
C1 C2 1.407(11) . ?
C1 C6 1.415(10) . ?
C1 O1 1.321(9) . ?
C2 H2 0.9500 . ?
C2 C3 1.386(11) . ?
C3 H3 0.9500 . ?
C3 C4 1.383(12) . ?
C4 C5 1.356(11) . ?
C4 F1 1.381(8) . ?
C5 H5 0.9500 . ?
C5 C6 1.424(10) . ?
C6 C7 1.445(10) . ?
C7 H7 0.9500 . ?
C7 N1 1.304(10) . ?
C8 C9 1.492(9) . ?
C8 N2 1.314(9) . ?
C8 O2 1.290(8) . ?
C9 C10 1.386(10) . ?
C9 N3 1.347(10) . ?
C10 H10 0.9500 . ?
C10 N4 1.342(10) . ?
C11 H11 0.9500 . ?
C11 C12 1.387(12) . ?
C11 N4 1.327(12) . ?
C12 H12 0.9500 . ?
C12 N3 1.329(10) . ?
C13 C14 1.416(11) . ?
C13 C18 1.419(11) . ?
C13 O3 1.313(9) . ?
C14 H14 0.9500 . ?
C14 C15 1.382(12) . ?
C15 H15 0.9500 . ?
C15 C16 1.387(13) . ?
C16 C17 1.374(12) . ?
C16 F2 1.359(9) . ?
C17 H17 0.9500 . ?
C17 C18 1.408(11) . ?
C18 C19 1.453(11) . ?
C19 H19 0.9500 . ?
C19 N5 1.288(10) . ?
C20 C21 1.485(9) . ?
C20 N6 1.306(9) . ?
C20 O4 1.305(8) . ?
C21 C22 1.395(9) . ?
C21 N7 1.336(9) . ?
C22 H22 0.9500 . ?
C22 N8 1.346(10) . ?
C23 H23 0.9500 . ?
C23 C24 1.380(12) . ?
C23 N8 1.327(12) . ?
C24 H24 0.9500 . ?
C24 N7 1.348(10) . ?
C25 C26 1.382(11) . ?
C25 C34 1.388(10) . ?
C25 O7 1.393(9) . ?
C26 H26 0.9500 . ?
C26 C27 1.378(12) . ?
C27 H27 0.9500 . ?
C27 C28 1.386(14) . ?
C28 C29 1.528(12) . ?
C28 C33 1.398(12) . ?
C29 H29A 0.9900 . ?
C29 H29B 0.9900 . ?
C29 C30 1.492(12) . ?
C30 H30A 0.9900 . ?
C30 H30B 0.9900 . ?
C30 C31 1.472(13) . ?
C31 H31A 0.9900 . ?
C31 H31B 0.9900 . ?
C31 C32 1.497(11) . ?
C32 H32A 0.9900 . ?
C32 H32B 0.9900 . ?
C32 C33 1.506(13) . ?
C33 C34 1.412(11) . ?
C34 C35 1.501(10) . ?
C35 C36 1.408(11) . ?
C35 C44 1.403(10) . ?
C36 C37 1.515(11) . ?
C36 C41 1.399(10) . ?
C37 H37A 0.9900 . ?
C37 H37B 0.9900 . ?
C37 C38 1.525(13) . ?
C38 H38A 0.9900 . ?
C38 H38B 0.9900 . ?
C38 C39 1.510(13) . ?
C39 H39A 0.9900 . ?
C39 H39B 0.9900 . ?
C39 C40 1.499(12) . ?
C40 H40A 0.9900 . ?
C40 H40B 0.9900 . ?
C40 C41 1.515(11) . ?
C41 C42 1.405(11) . ?
C42 H42 0.9500 . ?
C42 C43 1.381(12) . ?
C43 H43 0.9500 . ?
C43 C44 1.372(11) . ?
C44 O8 1.403(9) . ?
C45 C46 1.388(10) . ?
C45 C54 1.401(10) . ?
C45 O11 1.406(9) . ?
C46 H46 0.9500 . ?
C46 C47 1.375(11) . ?
C47 H47 0.9500 . ?
C47 C48 1.399(11) . ?
C48 C49 1.520(11) . ?
C48 C53 1.406(10) . ?
C49 H49A 0.9900 . ?
C49 H49B 0.9900 . ?
C49 C50 1.501(13) . ?
C50 H50A 0.9900 . ?
C50 H50B 0.9900 . ?
C50 C51 1.525(13) . ?
C51 H51A 0.9900 . ?
C51 H51B 0.9900 . ?
C51 C52 1.514(11) . ?
C52 H52A 0.9900 . ?
C52 H52B 0.9900 . ?
C52 C53 1.526(10) . ?
C53 C54 1.405(10) . ?
C54 C55 1.488(10) . ?
C55 C56 1.410(11) . ?
C55 C64 1.413(10) . ?
C56 C57 1.520(11) . ?
C56 C61 1.400(11) . ?
C57 H57A 0.9900 . ?
C57 H57B 0.9900 . ?
C57 C58 1.517(11) . ?
C58 H58A 0.9900 . ?
C58 H58B 0.9900 . ?
C58 C59 1.516(14) . ?
C59 H59A 0.9900 . ?
C59 H59B 0.9900 . ?
C59 C60 1.519(13) . ?
C60 H60A 0.9900 . ?
C60 H60B 0.9900 . ?
C60 C61 1.511(12) . ?
C61 C62 1.407(11) . ?
C62 H62 0.9500 . ?
C62 C63 1.385(12) . ?
C63 H63 0.9500 . ?
C63 C64 1.383(10) . ?
C64 O12 1.400(9) . ?
C65 H65A 0.9798 . ?
C65 H65B 0.9806 . ?
C65 H65C 0.9796 . ?
C65 O13 1.407(11) . ?
Dy1 Dy2 3.9013(5) . ?
Dy1 N1 2.471(6) . ?
Dy1 N7 2.577(6) . ?
Dy1 O1 2.192(5) . ?
Dy1 O1W 2.400(6) . ?
Dy1 O2 2.378(5) . ?
Dy1 O4 2.356(5) . ?
Dy1 O5 2.344(5) . ?
Dy1 O9 2.365(5) . ?
Dy2 N3 2.567(6) . ?
Dy2 N5 2.488(6) . ?
Dy2 O2 2.377(5) . ?
Dy2 O3 2.200(5) . ?
Dy2 O4 2.380(5) . ?
Dy2 O6 2.345(6) . ?
Dy2 O10 2.338(5) . ?
Dy2 O13 2.417(6) . ?
N1 N2 1.406(8) . ?
N5 N6 1.413(8) . ?
O1W H1WA 0.8696 . ?
O1W H1WB 0.8701 . ?
O5 P1 1.492(5) . ?
O6 P1 1.494(6) . ?
O7 P1 1.608(5) . ?
O8 P1 1.602(5) . ?
O9 P2 1.478(5) . ?
O10 P2 1.494(6) . ?
O11 P2 1.607(5) . ?
O12 P2 1.617(5) . ?
O13 H13 0.8403 . ?
C66 H66A 0.9800 . ?
C66 H66B 0.9800 . ?
C66 H66C 0.9800 . ?
C66 O14 1.375(11) . ?
O14 H14A 0.8403 . ?
C67 H67A 0.9800 . ?
C67 H67B 0.9800 . ?
C67 H67C 0.9800 . ?
C67 O15 1.393(11) . ?
O15 H15A 0.8401 . ?
C68 C69 1.41(2) . ?
C68 N9 1.145(19) . ?
C69 H69A 0.9800 . ?
C69 H69B 0.9800 . ?
C69 H69C 0.9800 . ?
C70 C71 1.56(3) . ?
C70 N10 1.06(2) . ?
C71 H71A 0.9799 . ?
C71 H71B 0.9800 . ?
C71 H71C 0.9801 . ?
C72 H72A 0.9900 . ?
C72 H72B 0.9900 . ?
C72 Cl1 1.84(3) . ?
C72 Cl2 1.66(2) . ?
O2W H2WA 0.8698 . ?
O2W H2WB 0.8701 . ?
O3W H3WA 0.8699 . ?
O3W H3WB 0.8700 . ?

loop_
_geom_torsion_atom_site_label_1
_geom_torsion_atom_site_label_2
_geom_torsion_atom_site_label_3
_geom_torsion_atom_site_label_4
_geom_torsion
_geom_torsion_site_symmetry_1
_geom_torsion_site_symmetry_2
_geom_torsion_site_symmetry_3
_geom_torsion_site_symmetry_4
_geom_torsion_publ_flag
C1 C2 C3 C4 0.5(12) . . . . ?
C1 C6 C7 N1 -6.7(12) . . . . ?
C2 C1 C6 C5 -1.0(11) . . . . ?
C2 C1 C6 C7 -179.8(7) . . . . ?
C2 C1 O1 Dy1 -155.9(6) . . . . ?
C2 C3 C4 C5 -1.1(12) . . . . ?
C2 C3 C4 F1 177.5(7) . . . . ?
C3 C4 C5 C6 0.5(12) . . . . ?
C4 C5 C6 C1 0.5(11) . . . . ?
C4 C5 C6 C7 179.4(7) . . . . ?
C5 C6 C7 N1 174.5(7) . . . . ?
C6 C1 C2 C3 0.5(11) . . . . ?
C6 C1 O1 Dy1 25.4(12) . . . . ?
C6 C7 N1 Dy1 -4.6(11) . . . . ?
C6 C7 N1 N2 177.9(7) . . . . ?
C7 N1 N2 C8 -165.0(7) . . . . ?
C8 C9 C10 N4 -177.6(8) . . . . ?
C8 C9 N3 C12 178.8(7) . . . . ?
C8 C9 N3 Dy2 -2.5(9) . . . . ?
C9 C8 N2 N1 -180.0(6) . . . . ?
C9 C8 O2 Dy1 161.1(5) . . . . ?
C9 C8 O2 Dy2 14.2(9) . . . . ?
C9 C10 N4 C11 -1.3(12) . . . . ?
C10 C9 N3 C12 -0.6(11) . . . . ?
C10 C9 N3 Dy2 178.1(6) . . . . ?
C11 C12 N3 C9 -0.7(13) . . . . ?
C11 C12 N3 Dy2 -179.4(6) . . . . ?
C12 C11 N4 C10 -0.1(13) . . . . ?
C13 C14 C15 C16 -0.5(13) . . . . ?
C13 C18 C19 N5 8.3(12) . . . . ?
C14 C13 C18 C17 0.7(11) . . . . ?
C14 C13 C18 C19 179.6(7) . . . . ?
C14 C13 O3 Dy2 154.1(6) . . . . ?
C14 C15 C16 C17 0.3(13) . . . . ?
C14 C15 C16 F2 -178.8(8) . . . . ?
C15 C16 C17 C18 0.3(13) . . . . ?
C16 C17 C18 C13 -0.9(12) . . . . ?
C16 C17 C18 C19 -179.8(7) . . . . ?
C17 C18 C19 N5 -172.8(7) . . . . ?
C18 C13 C14 C15 0.0(12) . . . . ?
C18 C13 O3 Dy2 -26.8(12) . . . . ?
C18 C19 N5 Dy2 3.4(11) . . . . ?
C18 C19 N5 N6 -178.3(7) . . . . ?
C19 N5 N6 C20 165.9(6) . . . . ?
C20 C21 C22 N8 177.2(7) . . . . ?
C20 C21 N7 C24 -177.8(7) . . . . ?
C20 C21 N7 Dy1 3.7(8) . . . . ?
C21 C20 N6 N5 179.4(6) . . . . ?
C21 C20 O4 Dy1 -9.8(9) . . . . ?
C21 C20 O4 Dy2 -162.2(4) . . . . ?
C21 C22 N8 C23 -0.5(12) . . . . ?
C22 C21 N7 C24 0.8(10) . . . . ?
C22 C21 N7 Dy1 -177.7(5) . . . . ?
C23 C24 N7 C21 1.5(12) . . . . ?
C23 C24 N7 Dy1 179.8(6) . . . . ?
C24 C23 N8 C22 2.9(13) . . . . ?
C25 C26 C27 C28 1.9(13) . . . . ?
C25 C34 C35 C36 -122.2(8) . . . . ?
C25 C34 C35 C44 54.9(10) . . . . ?
C25 O7 P1 O5 161.7(5) . . . . ?
C25 O7 P1 O6 -67.4(6) . . . . ?
C25 O7 P1 O8 45.3(6) . . . . ?
C26 C25 C34 C33 -6.2(12) . . . . ?
C26 C25 C34 C35 176.3(7) . . . . ?
C26 C25 O7 P1 107.0(7) . . . . ?
C26 C27 C28 C29 177.2(9) . . . . ?
C26 C27 C28 C33 -2.0(14) . . . . ?
C27 C28 C29 C30 171.6(13) . . . . ?
C27 C28 C33 C32 173.5(10) . . . . ?
C27 C28 C33 C34 -2.0(13) . . . . ?
C28 C29 C30 C31 32(2) . . . . ?
C28 C33 C34 C25 5.9(12) . . . . ?
C28 C33 C34 C35 -176.6(8) . . . . ?
C29 C28 C33 C32 -5.6(15) . . . . ?
C29 C28 C33 C34 178.9(9) . . . . ?
C29 C30 C31 C32 -44(3) . . . . ?
C30 C31 C32 C33 29(2) . . . . ?
C31 C32 C33 C28 -3.6(18) . . . . ?
C31 C32 C33 C34 171.9(12) . . . . ?
C32 C33 C34 C25 -169.7(9) . . . . ?
C32 C33 C34 C35 7.8(13) . . . . ?
C33 C28 C29 C30 -9.3(18) . . . . ?
C33 C34 C35 C36 60.3(11) . . . . ?
C33 C34 C35 C44 -122.6(8) . . . . ?
C34 C25 C26 C27 2.2(12) . . . . ?
C34 C25 O7 P1 -73.8(8) . . . . ?
C34 C35 C36 C37 9.1(11) . . . . ?
C34 C35 C36 C41 -175.9(7) . . . . ?
C34 C35 C44 C43 177.4(7) . . . . ?
C34 C35 C44 O8 -1.4(10) . . . . ?
C35 C36 C37 C38 -157.4(8) . . . . ?
C35 C36 C41 C40 175.5(7) . . . . ?
C35 C36 C41 C42 -4.3(11) . . . . ?
C35 C44 O8 P1 -76.2(7) . . . . ?
C36 C35 C44 C43 -5.4(11) . . . . ?
C36 C35 C44 O8 175.8(6) . . . . ?
C36 C37 C38 C39 -53.7(11) . . . . ?
C36 C41 C42 C43 -0.4(11) . . . . ?
C37 C36 C41 C40 -9.4(11) . . . . ?
C37 C36 C41 C42 170.8(8) . . . . ?
C37 C38 C39 C40 62.9(11) . . . . ?
C38 C39 C40 C41 -44.4(11) . . . . ?
C39 C40 C41 C36 17.9(11) . . . . ?
C39 C40 C41 C42 -162.3(7) . . . . ?
C40 C41 C42 C43 179.8(7) . . . . ?
C41 C36 C37 C38 27.6(11) . . . . ?
C41 C42 C43 C44 2.2(11) . . . . ?
C42 C43 C44 C35 0.8(11) . . . . ?
C42 C43 C44 O8 179.5(6) . . . . ?
C43 C44 O8 P1 105.0(6) . . . . ?
C44 C35 C36 C37 -168.0(7) . . . . ?
C44 C35 C36 C41 7.0(10) . . . . ?
C44 O8 P1 O5 -63.4(6) . . . . ?
C44 O8 P1 O6 166.2(5) . . . . ?
C44 O8 P1 O7 48.3(6) . . . . ?
C45 C46 C47 C48 1.5(10) . . . . ?
C45 C54 C55 C56 -121.7(8) . . . . ?
C45 C54 C55 C64 55.8(9) . . . . ?
C45 O11 P2 O9 171.2(5) . . . . ?
C45 O11 P2 O10 -57.7(5) . . . . ?
C45 O11 P2 O12 53.9(5) . . . . ?
C46 C45 C54 C53 -4.9(10) . . . . ?
C46 C45 C54 C55 -179.8(6) . . . . ?
C46 C45 O11 P2 98.0(6) . . . . ?
C46 C47 C48 C49 173.3(7) . . . . ?
C46 C47 C48 C53 -1.3(11) . . . . ?
C47 C48 C49 C50 176.0(7) . . . . ?
C47 C48 C53 C52 172.2(7) . . . . ?
C47 C48 C53 C54 -1.9(10) . . . . ?
C48 C49 C50 C51 41.3(10) . . . . ?
C48 C53 C54 C45 4.9(10) . . . . ?
C48 C53 C54 C55 179.5(6) . . . . ?
C49 C48 C53 C52 -2.2(11) . . . . ?
C49 C48 C53 C54 -176.4(7) . . . . ?
C49 C50 C51 C52 -63.4(10) . . . . ?
C50 C51 C52 C53 51.4(9) . . . . ?
C51 C52 C53 C48 -19.1(10) . . . . ?
C51 C52 C53 C54 155.1(7) . . . . ?
C52 C53 C54 C45 -169.2(7) . . . . ?
C52 C53 C54 C55 5.4(10) . . . . ?
C53 C48 C49 C50 -9.6(11) . . . . ?
C53 C54 C55 C56 63.7(10) . . . . ?
C53 C54 C55 C64 -118.8(8) . . . . ?
C54 C45 C46 C47 1.7(10) . . . . ?
C54 C45 O11 P2 -78.9(7) . . . . ?
C54 C55 C56 C57 6.5(11) . . . . ?
C54 C55 C56 C61 -177.0(7) . . . . ?
C54 C55 C64 C63 176.6(7) . . . . ?
C54 C55 C64 O12 -2.1(10) . . . . ?
C55 C56 C57 C58 162.5(8) . . . . ?
C55 C56 C61 C60 179.3(8) . . . . ?
C55 C56 C61 C62 -1.2(12) . . . . ?
C55 C64 O12 P2 -72.1(8) . . . . ?
C56 C55 C64 C63 -5.8(11) . . . . ?
C56 C55 C64 O12 175.6(6) . . . . ?
C56 C57 C58 C59 47.5(11) . . . . ?
C56 C61 C62 C63 -3.3(12) . . . . ?
C57 C56 C61 C60 -4.1(13) . . . . ?
C57 C56 C61 C62 175.4(8) . . . . ?
C57 C58 C59 C60 -63.5(11) . . . . ?
C58 C59 C60 C61 45.5(12) . . . . ?
C59 C60 C61 C56 -12.2(13) . . . . ?
C59 C60 C61 C62 168.3(8) . . . . ?
C60 C61 C62 C63 176.3(8) . . . . ?
C61 C56 C57 C58 -14.1(12) . . . . ?
C61 C62 C63 C64 3.1(12) . . . . ?
C62 C63 C64 C55 1.6(12) . . . . ?
C62 C63 C64 O12 -179.8(7) . . . . ?
C63 C64 O12 P2 109.2(7) . . . . ?
C64 C55 C56 C57 -171.0(7) . . . . ?
C64 C55 C56 C61 5.5(11) . . . . ?
C64 O12 P2 O9 -73.9(5) . . . . ?
C64 O12 P2 O10 155.8(5) . . . . ?
C64 O12 P2 O11 39.7(5) . . . . ?
Dy1 N1 N2 C8 17.2(8) . . . . ?
Dy1 O5 P1 O6 -3.3(6) . . . . ?
Dy1 O5 P1 O7 123.6(4) . . . . ?
Dy1 O5 P1 O8 -125.9(4) . . . . ?
Dy1 O9 P2 O10 -23.4(5) . . . . ?
Dy1 O9 P2 O11 103.1(4) . . . . ?
Dy1 O9 P2 O12 -145.8(3) . . . . ?
Dy2 N5 N6 C20 -15.6(7) . . . . ?
Dy2 O6 P1 O5 11.8(6) . . . . ?
Dy2 O6 P1 O7 -111.5(4) . . . . ?
Dy2 O6 P1 O8 137.3(4) . . . . ?
Dy2 O10 P2 O9 20.6(6) . . . . ?
Dy2 O10 P2 O11 -103.7(5) . . . . ?
Dy2 O10 P2 O12 146.3(4) . . . . ?
F1 C4 C5 C6 -178.0(7) . . . . ?
F2 C16 C17 C18 179.5(7) . . . . ?
N2 C8 C9 C10 -5.7(12) . . . . ?
N2 C8 C9 N3 174.9(7) . . . . ?
N2 C8 O2 Dy1 -20.6(10) . . . . ?
N2 C8 O2 Dy2 -167.5(6) . . . . ?
N3 C9 C10 N4 1.7(12) . . . . ?
N4 C11 C12 N3 1.1(14) . . . . ?
N6 C20 C21 C22 3.7(11) . . . . ?
N6 C20 C21 N7 -177.7(6) . . . . ?
N6 C20 O4 Dy1 171.1(5) . . . . ?
N6 C20 O4 Dy2 18.7(9) . . . . ?
N7 C21 C22 N8 -1.3(12) . . . . ?
N8 C23 C24 N7 -3.6(14) . . . . ?
O1 C1 C2 C3 -178.2(7) . . . . ?
O1 C1 C6 C5 177.6(7) . . . . ?
O1 C1 C6 C7 -1.1(12) . . . . ?
O2 C8 C9 C10 172.7(7) . . . . ?
O2 C8 C9 N3 -6.7(10) . . . . ?
O2 C8 N2 N1 1.8(11) . . . . ?
O3 C13 C14 C15 179.1(7) . . . . ?
O3 C13 C18 C17 -178.4(7) . . . . ?
O3 C13 C18 C19 0.5(11) . . . . ?
O4 C20 C21 C22 -175.5(7) . . . . ?
O4 C20 C21 N7 3.1(9) . . . . ?
O4 C20 N6 N5 -1.6(10) . . . . ?
O7 C25 C26 C27 -178.6(7) . . . . ?
O7 C25 C34 C33 174.6(7) . . . . ?
O7 C25 C34 C35 -2.9(10) . . . . ?
O11 C45 C46 C47 -175.0(6) . . . . ?
O11 C45 C54 C53 171.9(6) . . . . ?
O11 C45 C54 C55 -3.0(9) . . . . ?
